data_2216737
loop_
_publ_author_name
'Qing-Hua Wang'
'Guo-Cong Guo'
'Li-Zhen Cai'
'Hong-Xu Guo'
'Ming-Li Chen'

_publ_section_title <i>N</i>-(1,5-Dimethyl-3-oxo-2-phenyl-2,3-dihydro-1<i>H</i>-pyrazol-4-yl)-2-hydroxybenzamide
_journal_coeditor_code RN2030
_journal_issue 12
_journal_name_full 'Acta Crystallographica Section E'
_journal_page_first o4802
_journal_page_last o4802
_journal_paper_doi 10.1107/S1600536807059570
_journal_volume 63
_journal_year 2007
_chemical_formula_iupac 'C18 H17 N3 O3'
_chemical_formula_moiety 'C18 H17 N3 O3'
_chemical_formula_sum 'C18 H17 N3 O3'
_chemical_formula_weight 323.35
_chemical_name_systematic N-(1,5-Dimethyl-3-oxo-2-phenyl-2,3-dihydro-1H-pyrazol-4-yl)-2-hydroxybenzamide
_space_group_IT_number 2
_symmetry_cell_setting triclinic
_symmetry_space_group_name_Hall '-P 1'
_symmetry_space_group_name_H-M 'P -1'
_atom_sites_solution_hydrogens geom
_atom_sites_solution_primary direct
_atom_sites_solution_secondary difmap
_cell_angle_alpha 80.37(3)
_cell_angle_beta 73.68(2)
_cell_angle_gamma 77.41(3)
_cell_formula_units_Z 2
_cell_length_a 8.081(3)
_cell_length_b 8.833(3)
_cell_length_c 12.279(4)
_cell_measurement_reflns_used 20
_cell_measurement_temperature 292(2)
_cell_measurement_theta_max 30
_cell_measurement_theta_min 12
_cell_volume 815.7(5)
_computing_cell_refinement 'WinAFC (Rigaku, 2002)'
_computing_data_collection 'WinAFC (Rigaku, 2002)'
_computing_data_reduction 'CrystalStructure (Rigaku, 2002)'
_computing_molecular_graphics 'SHELXL97 (Sheldrick, 1997)'
_computing_publication_material 'SHELXL97 (Sheldrick, 1997)'
_computing_structure_refinement 'SHELXL97 (Sheldrick, 1997)'
_computing_structure_solution 'SHELXS97 (Sheldrick, 1997)'
_diffrn_ambient_temperature 292(2)
_diffrn_measured_fraction_theta_full 0.999
_diffrn_measured_fraction_theta_max 0.999
_diffrn_measurement_device_type 'RIGAKU AFC7'
_diffrn_measurement_method '\w scans'
_diffrn_radiation_monochromator graphite
_diffrn_radiation_source 'fine-focus sealed tube'
_diffrn_radiation_type MoK\a
_diffrn_radiation_wavelength 0.71073
_diffrn_reflns_av_R_equivalents 0.0459
_diffrn_reflns_av_sigmaI/netI 0.0882
_diffrn_reflns_limit_h_max 9
_diffrn_reflns_limit_h_min -2
_diffrn_reflns_limit_k_max 10
_diffrn_reflns_limit_k_min -10
_diffrn_reflns_limit_l_max 14
_diffrn_reflns_limit_l_min -14
_diffrn_reflns_number 3314
_diffrn_reflns_theta_full 25.51
_diffrn_reflns_theta_max 25.51
_diffrn_reflns_theta_min 1.74
_diffrn_standards_interval_count 6315
_diffrn_standards_interval_time 0.5
_diffrn_standards_number 3035
_exptl_absorpt_coefficient_mu 0.092
_exptl_absorpt_correction_T_max 0.9987
_exptl_absorpt_correction_T_min 0.9738
_exptl_absorpt_correction_type psi-scan
_exptl_absorpt_process_details '(North <i>et al.</i>,  1968)'
_exptl_crystal_colour 'pale yellow'
_exptl_crystal_density_diffrn 1.316
_exptl_crystal_density_method 'not measured'
_exptl_crystal_description plate
_exptl_crystal_F_000 340
_exptl_crystal_size_max 0.40
_exptl_crystal_size_mid 0.20
_exptl_crystal_size_min 0.05
_refine_diff_density_max 0.254
_refine_diff_density_min -0.304
_refine_ls_extinction_method none
_refine_ls_goodness_of_fit_ref 1.038
_refine_ls_hydrogen_treatment constr
_refine_ls_matrix_type full
_refine_ls_number_parameters 222
_refine_ls_number_reflns 3035
_refine_ls_number_restraints 0
_refine_ls_restrained_S_all 1.038
_refine_ls_R_factor_all 0.1336
_refine_ls_R_factor_gt 0.0587
_refine_ls_shift/su_max 0.000
_refine_ls_shift/su_mean 0.000
_refine_ls_structure_factor_coef Fsqd
_refine_ls_weighting_details 'calc w=1/[\s^2^(Fo^2^)+(0.0763P)^2^+0.0000P] where P=(Fo^2^+2Fc^2^)/3'
_refine_ls_weighting_scheme calc
_refine_ls_wR_factor_gt 0.1269
_refine_ls_wR_factor_ref 0.1720
_reflns_number_gt 1652
_reflns_number_total 3035
_reflns_threshold_expression I>2\s(I)
_cod_data_source_file rn2030.cif
_cod_data_source_block I
_cod_original_cell_volume 815.8(5)
_cod_original_sg_symbol_H-M P-1
_cod_database_code 2216737
_cod_database_fobs_code 2216737

loop_
_symmetry_equiv_pos_as_xyz
'x, y, z'
'-x, -y, -z'

loop_
_atom_site_type_symbol
_atom_site_label
_atom_site_fract_x
_atom_site_fract_y
_atom_site_fract_z
_atom_site_U_iso_or_equiv
_atom_site_adp_type
_atom_site_calc_flag
_atom_site_refinement_flags
_atom_site_occupancy
O O1 0.4576(3) 0.8879(3) 0.6450(2) 0.0449(7) Uani d . 1
H H1A 0.505 0.958 0.677 0.067 Uiso calc R 1
O O2 0.2766(4) 0.5236(3) 0.5621(2) 0.0509(7) Uani d . 1
O O3 0.4224(3) 0.9187(3) 0.27299(19) 0.0360(6) Uani d . 1
N N1 0.3037(4) 0.7766(3) 0.5176(2) 0.0364(7) Uani d . 1
H H1B 0.3440 0.845 0.5304 0.044 Uiso calc R 1
N N2 -0.0060(4) 0.8561(3) 0.3461(2) 0.0385(7) Uani d . 1
N N3 0.1437(4) 0.8972(3) 0.2665(2) 0.0343(7) Uani d . 1
C C1 0.4237(4) 0.6208(4) 0.6708(3) 0.0319(8) Uani d . 1
C C2 0.4799(4) 0.7415(4) 0.7031(3) 0.0335(8) Uani d . 1
C C3 0.5601(5) 0.7145(4) 0.7929(3) 0.0427(9) Uani d . 1
H H3A 0.5964 0.7959 0.8138 0.051 Uiso calc R 1
C C4 0.5857(6) 0.5671(5) 0.8509(3) 0.0534(11) Uani d . 1
H H4A 0.6400 0.5491 0.9105 0.064 Uiso calc R 1
C C5 0.5308(6) 0.4454(5) 0.8207(3) 0.0538(11) Uani d . 1
H H5A 0.5471 0.3460 0.8601 0.065 Uiso calc R 1
C C6 0.4521(5) 0.4735(4) 0.7320(3) 0.0451(10) Uani d . 1
H H6A 0.4163 0.3913 0.7118 0.054 Uiso calc R 1
C C7 0.3312(4) 0.6347(4) 0.5786(3) 0.0340(8) Uani d . 1
C C8 -0.0865(5) 0.7305(5) 0.5453(3) 0.0514(10) Uani d . 1
H H8A -0.0464 0.7222 0.6129 0.077 Uiso calc R 1
H H8B -0.0970 0.6290 0.5328 0.077 Uiso calc R 1
H H8C -0.1987 0.7983 0.5544 0.077 Uiso calc R 1
C C9 0.0415(4) 0.7958(4) 0.4454(3) 0.0357(8) Uani d . 1
C C10 0.2097(4) 0.8112(4) 0.4337(3) 0.0330(8) Uani d . 1
C C11 0.2777(4) 0.8774(4) 0.3207(3) 0.0298(8) Uani d . 1
C C12 -0.1205(5) 0.7886(5) 0.3012(4) 0.0573(12) Uani d . 1
H H12A -0.2250 0.7753 0.3601 0.086 Uiso calc R 1
H H12B -0.0603 0.6891 0.2765 0.086 Uiso calc R 1
H H12C -0.1512 0.8573 0.2378 0.086 Uiso calc R 1
C C13 0.1241(5) 1.0148(4) 0.1731(3) 0.0364(9) Uani d . 1
C C14 -0.0168(5) 1.1366(4) 0.1865(3) 0.0473(10) Uani d . 1
H H14A -0.1029 1.1401 0.2551 0.057 Uiso calc R 1
C C15 -0.0294(6) 1.2534(5) 0.0975(4) 0.0619(12) Uani d . 1
H H15A -0.1244 1.3356 0.1062 0.074 Uiso calc R 1
C C16 0.0973(6) 1.2488(5) -0.0035(3) 0.0592(12) Uani d . 1
H H16A 0.0889 1.3284 -0.0628 0.071 Uiso calc R 1
C C17 0.2373(5) 1.1263(5) -0.0174(3) 0.0533(11) Uani d . 1
H H17A 0.3235 1.1235 -0.0860 0.064 Uiso calc R 1
C C18 0.2498(5) 1.0077(5) 0.0704(3) 0.0448(9) Uani d . 1
H H18A 0.3423 0.9234 0.0603 0.054 Uiso calc R 1

loop_
_atom_site_aniso_label
_atom_site_aniso_U_11
_atom_site_aniso_U_22
_atom_site_aniso_U_33
_atom_site_aniso_U_12
_atom_site_aniso_U_13
_atom_site_aniso_U_23
O1 0.0595(17) 0.0373(14) 0.0491(15) -0.0200(13) -0.0298(13) 0.0060(12)
O2 0.0665(19) 0.0377(15) 0.0614(18) -0.0179(13) -0.0309(15) -0.0050(13)
O3 0.0328(14) 0.0405(14) 0.0377(13) -0.0137(11) -0.0085(11) -0.0041(11)
N1 0.0454(18) 0.0354(16) 0.0347(16) -0.0147(14) -0.0166(14) -0.0007(13)
N2 0.0326(17) 0.0479(18) 0.0386(17) -0.0179(14) -0.0097(14) 0.0004(14)
N3 0.0313(16) 0.0413(17) 0.0322(16) -0.0132(14) -0.0092(13) 0.0015(13)
C1 0.0309(19) 0.0331(19) 0.0286(18) -0.0025(15) -0.0037(15) -0.0057(15)
C2 0.0325(19) 0.0336(19) 0.0327(19) -0.0090(16) -0.0051(16) -0.0004(15)
C3 0.054(2) 0.045(2) 0.034(2) -0.0176(19) -0.0163(18) 0.0001(17)
C4 0.069(3) 0.057(3) 0.042(2) -0.014(2) -0.029(2) 0.005(2)
C5 0.080(3) 0.037(2) 0.043(2) -0.002(2) -0.024(2) 0.0053(18)
C6 0.056(2) 0.033(2) 0.046(2) -0.0074(18) -0.012(2) -0.0038(17)
C7 0.0314(19) 0.036(2) 0.0354(19) -0.0077(16) -0.0079(16) -0.0055(16)
C8 0.042(2) 0.064(3) 0.046(2) -0.019(2) -0.0070(19) 0.004(2)
C9 0.036(2) 0.039(2) 0.0319(19) -0.0121(17) -0.0067(16) -0.0011(16)
C10 0.036(2) 0.0337(19) 0.0314(19) -0.0096(16) -0.0091(16) -0.0034(15)
C11 0.035(2) 0.0280(18) 0.0305(18) -0.0092(15) -0.0095(16) -0.0064(14)
C12 0.054(3) 0.069(3) 0.063(3) -0.030(2) -0.026(2) -0.001(2)
C13 0.038(2) 0.044(2) 0.0323(19) -0.0102(18) -0.0134(17) -0.0049(16)
C14 0.046(2) 0.052(2) 0.038(2) -0.005(2) -0.0045(18) -0.0041(19)
C15 0.064(3) 0.054(3) 0.053(3) 0.009(2) -0.013(2) 0.004(2)
C16 0.071(3) 0.061(3) 0.040(2) -0.009(3) -0.018(2) 0.011(2)
C17 0.053(3) 0.069(3) 0.034(2) -0.012(2) -0.0085(19) 0.002(2)
C18 0.040(2) 0.058(2) 0.032(2) -0.0015(19) -0.0067(17) -0.0056(18)

loop_
_atom_type_symbol
_atom_type_description
_atom_type_scat_dispersion_real
_atom_type_scat_dispersion_imag
_atom_type_scat_source
C C 0.0033 0.0016 'International Tables Vol C Tables 4.2.6.8 and 6.1.1.4'
H H 0.0000 0.0000 'International Tables Vol C Tables 4.2.6.8 and 6.1.1.4'
N N 0.0061 0.0033 'International Tables Vol C Tables 4.2.6.8 and 6.1.1.4'
O O 0.0106 0.0060 'International Tables Vol C Tables 4.2.6.8 and 6.1.1.4'

loop_
_geom_angle_atom_site_label_1
_geom_angle_atom_site_label_2
_geom_angle_atom_site_label_3
_geom_angle
C2 O1 H1A 109.5
C7 N1 C10 124.3(3)
C7 N1 H1B 117.9
C10 N1 H1B 117.9
C9 N2 N3 107.0(3)
C9 N2 C12 123.2(3)
N3 N2 C12 115.9(3)
C11 N3 N2 109.0(2)
C11 N3 C13 123.4(3)
N2 N3 C13 119.3(3)
C6 C1 C2 117.2(3)
C6 C1 C7 116.5(3)
C2 C1 C7 126.3(3)
O1 C2 C3 119.5(3)
O1 C2 C1 119.7(3)
C3 C2 C1 120.8(3)
C4 C3 C2 120.0(3)
C4 C3 H3A 120.0
C2 C3 H3A 120.0
C3 C4 C5 120.3(4)
C3 C4 H4A 119.8
C5 C4 H4A 119.8
C6 C5 C4 119.1(4)
C6 C5 H5A 120.4
C4 C5 H5A 120.4
C5 C6 C1 122.6(4)
C5 C6 H6A 118.7
C1 C6 H6A 118.7
O2 C7 N1 121.4(3)
O2 C7 C1 121.2(3)
N1 C7 C1 117.3(3)
C9 C8 H8A 109.5
C9 C8 H8B 109.5
H8A C8 H8B 109.5
C9 C8 H8C 109.5
H8A C8 H8C 109.5
H8B C8 H8C 109.5
C10 C9 N2 109.4(3)
C10 C9 C8 130.3(3)
N2 C9 C8 120.3(3)
C9 C10 N1 127.8(3)
C9 C10 C11 108.7(3)
N1 C10 C11 123.4(3)
O3 C11 N3 123.1(3)
O3 C11 C10 131.3(3)
N3 C11 C10 105.5(3)
N2 C12 H12A 109.5
N2 C12 H12B 109.5
H12A C12 H12B 109.5
N2 C12 H12C 109.5
H12A C12 H12C 109.5
H12B C12 H12C 109.5
C14 C13 C18 120.1(3)
C14 C13 N3 120.3(3)
C18 C13 N3 119.5(3)
C13 C14 C15 119.7(4)
C13 C14 H14A 120.2
C15 C14 H14A 120.2
C16 C15 C14 120.3(4)
C16 C15 H15A 119.9
C14 C15 H15A 119.9
C15 C16 C17 120.1(4)
C15 C16 H16A 120.0
C17 C16 H16A 120.0
C16 C17 C18 120.1(4)
C16 C17 H17A 119.9
C18 C17 H17A 119.9
C13 C18 C17 119.7(4)
C13 C18 H18A 120.2
C17 C18 H18A 120.2

loop_
_geom_bond_atom_site_label_1
_geom_bond_atom_site_label_2
_geom_bond_distance
_geom_bond_publ_flag
O1 C2 1.369(4) yes
O1 H1A 0.9823 ?
O2 C7 1.226(4) yes
O3 C11 1.254(4) yes
N1 C7 1.356(4) yes
N1 C10 1.403(4) yes
N1 H1B 0.8034 ?
N2 C9 1.370(4) ?
N2 N3 1.399(4) yes
N2 C12 1.467(4) ?
N3 C11 1.389(4) ?
N3 C13 1.432(4) ?
C1 C6 1.396(5) ?
C1 C2 1.398(5) ?
C1 C7 1.499(5) ?
C2 C3 1.392(5) ?
C3 C4 1.379(5) ?
C3 H3A 0.9300 ?
C4 C5 1.386(5) ?
C4 H4A 0.9300 ?
C5 C6 1.372(5) ?
C5 H5A 0.9300 ?
C6 H6A 0.9300 ?
C8 C9 1.489(5) ?
C8 H8A 0.9600 ?
C8 H8B 0.9600 ?
C8 H8C 0.9600 ?
C9 C10 1.360(5) ?
C10 C11 1.417(4) ?
C12 H12A 0.9600 ?
C12 H12B 0.9600 ?
C12 H12C 0.9600 ?
C13 C14 1.379(5) ?
C13 C18 1.381(5) ?
C14 C15 1.382(5) ?
C14 H14A 0.9300 ?
C15 C16 1.368(6) ?
C15 H15A 0.9300 ?
C16 C17 1.378(6) ?
C16 H16A 0.9300 ?
C17 C18 1.381(5) ?
C17 H17A 0.9300 ?
C18 H18A 0.9300 ?

loop_
_geom_hbond_atom_site_label_D
_geom_hbond_atom_site_label_H
_geom_hbond_atom_site_label_A
_geom_hbond_site_symmetry_A
_geom_hbond_distance_DH
_geom_hbond_distance_HA
_geom_hbond_distance_DA
_geom_hbond_angle_DHA
_geom_hbond_publ_flag
O1 H1A O3 2_676 0.98 1.62 2.592(4) 177 yes
N1 H1B O1 . 0.80 2.01 2.665(4) 139 yes
C3 H3A O3 2_676 0.93 2.56 3.230(5) 130 yes
C6 H6A O2 . 0.93 2.43 2.764(5) 101 yes

loop_
_cod_related_entry_id
_cod_related_entry_database
_cod_related_entry_code
1 ChemSpider 174253
